data_8106401
loop_
_publ_author_name
'Zuo, Jian'

_publ_section_title
;
 Crystal structure of bis(acetato-\k1 O)-bis(1-(pyridin-2-yl)ethan-1-one
 oxime-\k2 N,N&#x2032;)zinc(II), C18H22N4O6Zn
;
_journal_issue 6
_journal_name_full 'Zeitschrift f\"ur Kristallographie - New Crystal Structures'
_journal_page_first 1067
_journal_page_last 1068
_journal_paper_doi 10.1515/ncrs-2018-0175
_journal_volume 233
_journal_year 2018
_chemical_formula_moiety 'C18 H22 N4 O6 Zn'
_chemical_formula_sum 'C18 H22 N4 O6 Zn'
_chemical_formula_weight 455.76
_space_group_crystal_system monoclinic
_space_group_IT_number 14
_space_group_name_Hall '-P 2ybc'
_space_group_name_H-M_alt 'P 1 21/c 1'
_atom_sites_solution_hydrogens mixed
_audit_creation_method SHELXL-2014/7
_cell_angle_alpha 90
_cell_angle_beta 128.569(7)
_cell_angle_gamma 90
_cell_formula_units_Z 4
_cell_length_a 9.9422(18)
_cell_length_b 16.904(3)
_cell_length_c 15.5509(19)
_cell_measurement_reflns_used 2990
_cell_measurement_temperature 293(2)
_cell_measurement_theta_max 25.614
_cell_measurement_theta_min 2.410
_cell_volume 2043.4(6)
_computing_cell_refinement 'Bruker SAINT[1]'
_computing_data_collection 'Bruker APEX2[1]'
_computing_data_reduction 'Bruker SAINT[1]'
_computing_molecular_graphics 'SHELXTL-2014/7 (Sheldrick, 2014)[2,3]'
_computing_publication_material 'SHELXTL-2014/7 (Sheldrick, 2014)[2,3]'
_computing_structure_refinement 'SHELXL-2014/7 (Sheldrick, 2014)[2,3]'
_computing_structure_solution 'SHELXS-2014/7 (Sheldrick, 2014)[2,3]'
_diffrn_ambient_temperature 293(2)
_diffrn_measured_fraction_theta_full 0.997
_diffrn_measured_fraction_theta_max 0.997
_diffrn_measurement_device_type 'CCD area detector'
_diffrn_measurement_method 'phi and omega scans'
_diffrn_radiation_type MoK\a
_diffrn_radiation_wavelength 0.71073
_diffrn_reflns_av_R_equivalents 0.0368
_diffrn_reflns_av_unetI/netI 0.0483
_diffrn_reflns_Laue_measured_fraction_full 0.997
_diffrn_reflns_Laue_measured_fraction_max 0.997
_diffrn_reflns_limit_h_max 7
_diffrn_reflns_limit_h_min -12
_diffrn_reflns_limit_k_max 21
_diffrn_reflns_limit_k_min -18
_diffrn_reflns_limit_l_max 19
_diffrn_reflns_limit_l_min -19
_diffrn_reflns_number 11215
_diffrn_reflns_point_group_measured_fraction_full 0.997
_diffrn_reflns_point_group_measured_fraction_max 0.997
_diffrn_reflns_theta_full 25.242
_diffrn_reflns_theta_max 26.370
_diffrn_reflns_theta_min 2.620
_exptl_absorpt_coefficient_mu 1.244
_exptl_absorpt_correction_T_max 0.644
_exptl_absorpt_correction_T_min 0.568
_exptl_absorpt_correction_type multi-scan
_exptl_absorpt_process_details
;
 SMART APEX2, Bruker AXS Inc., Version 1.22
;
_exptl_crystal_colour colourless
_exptl_crystal_density_diffrn 1.481
_exptl_crystal_description block
_exptl_crystal_F_000 944
_exptl_crystal_size_max 0.470
_exptl_crystal_size_mid 0.410
_exptl_crystal_size_min 0.360
_refine_diff_density_max 0.334
_refine_diff_density_min -0.349
_refine_diff_density_rms 0.052
_refine_ls_extinction_coef .
_refine_ls_extinction_method none
_refine_ls_goodness_of_fit_ref 1.150
_refine_ls_hydrogen_treatment constr
_refine_ls_matrix_type full
_refine_ls_number_parameters 268
_refine_ls_number_reflns 4165
_refine_ls_number_restraints 0
_refine_ls_restrained_S_all 1.150
_refine_ls_R_factor_all 0.0665
_refine_ls_R_factor_gt 0.0347
_refine_ls_shift/su_max 0.053
_refine_ls_shift/su_mean 0.001
_refine_ls_structure_factor_coef Fsqd
_refine_ls_weighting_details 'w=1/[\s^2^(Fo^2^)+(0.0100P)^2^+0.4645P] where P=(Fo^2^+2Fc^2^)/3'
_refine_ls_weighting_scheme calc
_refine_ls_wR_factor_gt 0.0599
_refine_ls_wR_factor_ref 0.0663
_reflns_Friedel_coverage 0.000
_reflns_Friedel_fraction_full .
_reflns_Friedel_fraction_max .
_reflns_number_gt 2844
_reflns_number_total 4165
_reflns_threshold_expression 'I > 2\s(I)'
_cod_data_source_file suppl_ncrs-2018-0175_suppl.cif
_cod_data_source_block 123
_cod_original_sg_symbol_H-M 'P 21/c'
_cod_database_code 8106401
_shelx_space_group_comment
;
The symmetry employed for this shelxl refinement is uniquely defined
by the following loop, which should always be used as a source of
symmetry information in preference to the above space-group names.
They are only intended as comments.
;
_publcif_funding_html
;
;

loop_
_space_group_symop_operation_xyz
'x, y, z'
'-x, y+1/2, -z+1/2'
'-x, -y, -z'
'x, -y-1/2, z-1/2'

loop_
_atom_site_label
_atom_site_type_symbol
_atom_site_fract_x
_atom_site_fract_y
_atom_site_fract_z
_atom_site_U_iso_or_equiv
_atom_site_adp_type
_atom_site_occupancy
_atom_site_site_symmetry_order
_atom_site_calc_flag
_atom_site_refinement_flags_posn
_atom_site_refinement_flags_adp
_atom_site_refinement_flags_occupancy
_atom_site_disorder_assembly
_atom_site_disorder_group
C1 C 0.5243(3) 0.17981(15) 0.5143(2) 0.0420(6) Uani 1 1 d . . . . .
C2 C 0.6426(4) 0.11974(18) 0.5540(3) 0.0670(9) Uani 1 1 d . . . . .
H2 H 0.714847 0.107645 0.628600 0.080 Uiso 1 1 calc R U . . .
C3 C 0.6537(4) 0.0775(2) 0.4829(3) 0.0806(10) Uani 1 1 d . . . . .
H3 H 0.732366 0.036421 0.508805 0.097 Uiso 1 1 calc R U . . .
C4 C 0.5474(4) 0.09695(19) 0.3738(3) 0.0676(9) Uani 1 1 d . . . . .
H4 H 0.551344 0.069063 0.323866 0.081 Uiso 1 1 calc R U . . .
C5 C 0.4343(3) 0.15892(17) 0.3398(2) 0.0506(7) Uani 1 1 d . . . . .
H5 H 0.363840 0.172908 0.265795 0.061 Uiso 1 1 calc R U . . .
C6 C 0.4992(3) 0.22471(16) 0.5851(2) 0.0414(6) Uani 1 1 d . . . . .
C7 C 0.6013(4) 0.20585(18) 0.7048(2) 0.0641(8) Uani 1 1 d . . . . .
H7A H 0.592469 0.248866 0.741318 0.096 Uiso 1 1 calc R U . . .
H7B H 0.719737 0.198116 0.736621 0.096 Uiso 1 1 calc R U . . .
H7C H 0.557219 0.158482 0.713154 0.096 Uiso 1 1 calc R U . . .
C8 C -0.0551(3) 0.19628(15) 0.2098(2) 0.0372(6) Uani 1 1 d . . . . .
C9 C -0.1791(4) 0.13878(18) 0.1701(3) 0.0615(8) Uani 1 1 d . . . . .
H9 H -0.256333 0.128139 0.095156 0.074 Uiso 1 1 calc R U . . .
C10 C -0.1869(4) 0.09742(19) 0.2428(3) 0.0777(10) Uani 1 1 d . . . . .
H10 H -0.267386 0.057183 0.217561 0.093 Uiso 1 1 calc R U . . .
C11 C -0.0765(4) 0.11540(18) 0.3524(3) 0.0664(9) Uani 1 1 d . . . . .
H11 H -0.079899 0.087764 0.402693 0.080 Uiso 1 1 calc R U . . .
C12 C 0.0394(3) 0.17531(16) 0.3859(2) 0.0503(7) Uani 1 1 d . . . . .
H12 H 0.112453 0.189005 0.459999 0.060 Uiso 1 1 calc R U . . .
C13 C -0.0314(3) 0.24047(15) 0.13785(18) 0.0357(6) Uani 1 1 d . . . . .
C14 C -0.1450(3) 0.22688(16) 0.01657(19) 0.0514(7) Uani 1 1 d . . . . .
H14A H -0.154104 0.274846 -0.019798 0.077 Uiso 1 1 calc R U . . .
H14B H -0.257202 0.211092 -0.008894 0.077 Uiso 1 1 calc R U . . .
H14C H -0.096771 0.185966 0.000414 0.077 Uiso 1 1 calc R U . . .
C15 C 0.6036(3) 0.48013(16) 0.4097(2) 0.0583(8) Uani 1 1 d . . . . .
H15A H 0.709376 0.453568 0.438357 0.087 Uiso 1 1 calc R U . . .
H15B H 0.609405 0.500815 0.469414 0.087 Uiso 1 1 calc R U . . .
H15C H 0.585817 0.522745 0.362774 0.087 Uiso 1 1 calc R U . . .
C16 C 0.4567(3) 0.42255(14) 0.3447(2) 0.0373(6) Uani 1 1 d . . . . .
C17 C -0.0897(3) 0.48876(16) 0.3320(2) 0.0610(8) Uani 1 1 d . . . . .
H17A H -0.202907 0.468916 0.298678 0.091 Uiso 1 1 calc R U . . .
H17B H -0.088525 0.513465 0.276829 0.091 Uiso 1 1 calc R U . . .
H17C H -0.058312 0.526861 0.387473 0.091 Uiso 1 1 calc R U . . .
C18 C 0.0372(3) 0.42130(16) 0.3837(2) 0.0454(7) Uani 1 1 d . . . . .
N1 N 0.4208(2) 0.19967(12) 0.40698(16) 0.0390(5) Uani 1 1 d . . . . .
N2 N 0.3817(3) 0.27778(12) 0.53567(16) 0.0390(5) Uani 1 1 d . . . . .
N3 N 0.0523(2) 0.21472(12) 0.31748(16) 0.0384(5) Uani 1 1 d . . . . .
N4 N 0.0949(2) 0.28907(12) 0.18851(15) 0.0359(5) Uani 1 1 d . . . . .
O1 O 0.3546(2) 0.31736(11) 0.60034(13) 0.0531(5) Uani 1 1 d . . . . .
H1 H 0.264696 0.342576 0.561296 0.080 Uiso 1 1 calc R U . . .
O2 O 0.1161(2) 0.33042(11) 0.12196(13) 0.0498(5) Uani 1 1 d . . . . .
H6 H 0.194076 0.362632 0.158898 0.075 Uiso 1 1 calc R U . . .
O3 O 0.3599(2) 0.42701(11) 0.24287(15) 0.0563(5) Uani 1 1 d . . . . .
O4 O 0.4415(2) 0.37363(11) 0.39884(14) 0.0538(5) Uani 1 1 d . . . . .
O5 O 0.0773(2) 0.39212(11) 0.47065(17) 0.0604(5) Uani 1 1 d . . . . .
O6 O 0.0959(2) 0.39836(11) 0.33607(15) 0.0566(5) Uani 1 1 d . . . . .
Zn1 Zn 0.24610(3) 0.30394(2) 0.36336(2) 0.03623(10) Uani 1 1 d . . . . .

loop_
_atom_site_aniso_label
_atom_site_aniso_U_11
_atom_site_aniso_U_22
_atom_site_aniso_U_33
_atom_site_aniso_U_23
_atom_site_aniso_U_13
_atom_site_aniso_U_12
C1 0.0419(15) 0.0454(18) 0.0377(15) 0.0043(12) 0.0243(13) -0.0029(12)
C2 0.072(2) 0.072(2) 0.051(2) 0.0198(17) 0.0360(18) 0.0218(18)
C3 0.087(3) 0.078(3) 0.083(3) 0.016(2) 0.056(2) 0.032(2)
C4 0.068(2) 0.076(2) 0.069(2) -0.0136(18) 0.048(2) 0.0036(18)
C5 0.0418(16) 0.072(2) 0.0384(16) -0.0075(15) 0.0251(14) -0.0041(15)
C6 0.0428(16) 0.0463(17) 0.0283(14) 0.0001(12) 0.0189(13) -0.0105(13)
C7 0.071(2) 0.077(2) 0.0357(16) 0.0108(15) 0.0288(16) 0.0028(16)
C8 0.0303(13) 0.0403(15) 0.0411(15) -0.0071(13) 0.0223(12) -0.0039(12)
C9 0.0554(19) 0.069(2) 0.056(2) -0.0219(16) 0.0326(17) -0.0254(16)
C10 0.079(2) 0.074(2) 0.089(3) -0.021(2) 0.057(2) -0.0408(19)
C11 0.068(2) 0.072(2) 0.071(2) -0.0016(18) 0.049(2) -0.0221(18)
C12 0.0439(16) 0.067(2) 0.0452(17) -0.0009(14) 0.0303(15) -0.0110(14)
C13 0.0276(14) 0.0440(16) 0.0297(13) -0.0056(12) 0.0149(11) 0.0027(12)
C14 0.0390(16) 0.071(2) 0.0315(15) -0.0120(13) 0.0155(13) -0.0050(14)
C15 0.0470(17) 0.0522(19) 0.0566(19) 0.0086(15) 0.0229(16) -0.0137(14)
C16 0.0334(15) 0.0336(15) 0.0459(17) 0.0050(13) 0.0252(14) 0.0041(11)
C17 0.0544(19) 0.062(2) 0.067(2) -0.0134(16) 0.0382(17) 0.0014(15)
C18 0.0398(16) 0.0465(18) 0.0493(18) -0.0159(14) 0.0275(15) -0.0116(13)
N1 0.0373(12) 0.0487(13) 0.0317(12) -0.0048(11) 0.0219(10) -0.0064(10)
N2 0.0469(13) 0.0428(13) 0.0293(12) -0.0056(10) 0.0247(11) -0.0096(10)
N3 0.0332(11) 0.0499(14) 0.0322(12) -0.0039(10) 0.0204(10) -0.0078(10)
N4 0.0357(12) 0.0438(14) 0.0292(11) -0.0016(9) 0.0207(10) -0.0020(10)
O1 0.0726(14) 0.0560(14) 0.0366(10) -0.0081(9) 0.0368(10) -0.0027(10)
O2 0.0549(12) 0.0615(14) 0.0298(10) -0.0024(9) 0.0248(10) -0.0149(9)
O3 0.0627(13) 0.0597(13) 0.0425(12) -0.0012(10) 0.0308(11) -0.0146(10)
O4 0.0407(11) 0.0602(13) 0.0442(12) 0.0097(10) 0.0184(9) -0.0141(9)
O5 0.0672(13) 0.0702(14) 0.0633(14) -0.0017(11) 0.0503(12) -0.0012(11)
O6 0.0701(14) 0.0586(13) 0.0536(12) -0.0008(10) 0.0447(12) 0.0123(10)
Zn1 0.03579(17) 0.04477(18) 0.02590(15) -0.00372(15) 0.01813(13) -0.00762(15)

loop_
_atom_type_symbol
_atom_type_description
_atom_type_scat_dispersion_real
_atom_type_scat_dispersion_imag
_atom_type_scat_source
C C 0.0033 0.0016 'International Tables Vol C Tables 4.2.6.8 and 6.1.1.4'
H H 0.0000 0.0000 'International Tables Vol C Tables 4.2.6.8 and 6.1.1.4'
N N 0.0061 0.0033 'International Tables Vol C Tables 4.2.6.8 and 6.1.1.4'
O O 0.0106 0.0060 'International Tables Vol C Tables 4.2.6.8 and 6.1.1.4'
Zn Zn 0.2839 1.4301 'International Tables Vol C Tables 4.2.6.8 and 6.1.1.4'

loop_
_geom_angle_atom_site_label_1
_geom_angle_atom_site_label_2
_geom_angle_atom_site_label_3
_geom_angle
_geom_angle_site_symmetry_1
_geom_angle_site_symmetry_3
N1 C1 C2 121.2(2) . .
N1 C1 C6 116.1(2) . .
C2 C1 C6 122.6(2) . .
C1 C2 C3 119.8(3) . .
C1 C2 H2 120.1 . .
C3 C2 H2 120.1 . .
C4 C3 C2 119.1(3) . .
C4 C3 H3 120.5 . .
C2 C3 H3 120.5 . .
C3 C4 C5 118.3(3) . .
C3 C4 H4 120.9 . .
C5 C4 H4 120.9 . .
N1 C5 C4 123.4(3) . .
N1 C5 H5 118.3 . .
C4 C5 H5 118.3 . .
N2 C6 C1 115.3(2) . .
N2 C6 C7 123.6(2) . .
C1 C6 C7 121.1(2) . .
C6 C7 H7A 109.5 . .
C6 C7 H7B 109.5 . .
H7A C7 H7B 109.5 . .
C6 C7 H7C 109.5 . .
H7A C7 H7C 109.5 . .
H7B C7 H7C 109.5 . .
N3 C8 C9 121.0(2) . .
N3 C8 C13 116.5(2) . .
C9 C8 C13 122.4(2) . .
C10 C9 C8 119.0(3) . .
C10 C9 H9 120.5 . .
C8 C9 H9 120.5 . .
C11 C10 C9 120.0(3) . .
C11 C10 H10 120.0 . .
C9 C10 H10 120.0 . .
C10 C11 C12 118.1(3) . .
C10 C11 H11 121.0 . .
C12 C11 H11 121.0 . .
N3 C12 C11 123.0(3) . .
N3 C12 H12 118.5 . .
C11 C12 H12 118.5 . .
N4 C13 C8 114.6(2) . .
N4 C13 C14 123.7(2) . .
C8 C13 C14 121.7(2) . .
C13 C14 H14A 109.5 . .
C13 C14 H14B 109.5 . .
H14A C14 H14B 109.5 . .
C13 C14 H14C 109.5 . .
H14A C14 H14C 109.5 . .
H14B C14 H14C 109.5 . .
C16 C15 H15A 109.5 . .
C16 C15 H15B 109.5 . .
H15A C15 H15B 109.5 . .
C16 C15 H15C 109.5 . .
H15A C15 H15C 109.5 . .
H15B C15 H15C 109.5 . .
O3 C16 O4 125.1(2) . .
O3 C16 C15 118.3(2) . .
O4 C16 C15 116.6(2) . .
C18 C17 H17A 109.5 . .
C18 C17 H17B 109.5 . .
H17A C17 H17B 109.5 . .
C18 C17 H17C 109.5 . .
H17A C17 H17C 109.5 . .
H17B C17 H17C 109.5 . .
O5 C18 O6 124.4(3) . .
O5 C18 C17 118.2(2) . .
O6 C18 C17 117.5(3) . .
C5 N1 C1 118.2(2) . .
C5 N1 Zn1 127.19(18) . .
C1 N1 Zn1 114.59(16) . .
C6 N2 O1 115.2(2) . .
C6 N2 Zn1 121.11(16) . .
O1 N2 Zn1 123.65(15) . .
C12 N3 C8 118.9(2) . .
C12 N3 Zn1 126.17(17) . .
C8 N3 Zn1 114.84(15) . .
C13 N4 O2 114.60(19) . .
C13 N4 Zn1 119.84(16) . .
O2 N4 Zn1 125.50(14) . .
N2 O1 H1 109.5 . .
N4 O2 H6 109.5 . .
C16 O4 Zn1 133.99(17) . .
C18 O6 Zn1 131.87(18) . .
O4 Zn1 O6 93.14(8) . .
O4 Zn1 N4 101.97(7) . .
O6 Zn1 N4 89.11(7) . .
O4 Zn1 N2 91.73(7) . .
O6 Zn1 N2 103.14(8) . .
N4 Zn1 N2 161.16(7) . .
O4 Zn1 N3 170.78(7) . .
O6 Zn1 N3 95.16(8) . .
N4 Zn1 N3 74.20(7) . .
N2 Zn1 N3 90.29(7) . .
O4 Zn1 N1 86.85(7) . .
O6 Zn1 N1 175.70(7) . .
N4 Zn1 N1 95.10(7) . .
N2 Zn1 N1 72.57(7) . .
N3 Zn1 N1 85.17(7) . .

loop_
_geom_bond_atom_site_label_1
_geom_bond_atom_site_label_2
_geom_bond_distance
_geom_bond_site_symmetry_2
C1 N1 1.348(3) .
C1 C2 1.375(4) .
C1 C6 1.480(3) .
C2 C3 1.376(4) .
C2 H2 0.9300 .
C3 C4 1.367(4) .
C3 H3 0.9300 .
C4 C5 1.378(4) .
C4 H4 0.9300 .
C5 N1 1.327(3) .
C5 H5 0.9300 .
C6 N2 1.281(3) .
C6 C7 1.497(3) .
C7 H7A 0.9600 .
C7 H7B 0.9600 .
C7 H7C 0.9600 .
C8 N3 1.346(3) .
C8 C9 1.377(3) .
C8 C13 1.482(3) .
C9 C10 1.372(4) .
C9 H9 0.9300 .
C10 C11 1.367(4) .
C10 H10 0.9300 .
C11 C12 1.370(3) .
C11 H11 0.9300 .
C12 N3 1.328(3) .
C12 H12 0.9300 .
C13 N4 1.280(3) .
C13 C14 1.493(3) .
C14 H14A 0.9600 .
C14 H14B 0.9600 .
C14 H14C 0.9600 .
C15 C16 1.504(3) .
C15 H15A 0.9600 .
C15 H15B 0.9600 .
C15 H15C 0.9600 .
C16 O3 1.240(3) .
C16 O4 1.255(3) .
C17 C18 1.508(4) .
C17 H17A 0.9600 .
C17 H17B 0.9600 .
C17 H17C 0.9600 .
C18 O5 1.249(3) .
C18 O6 1.256(3) .
N1 Zn1 2.261(2) .
N2 O1 1.367(2) .
N2 Zn1 2.165(2) .
N3 Zn1 2.1868(19) .
N4 O2 1.369(2) .
N4 Zn1 2.1493(19) .
O1 H1 0.8200 .
O2 H6 0.8200 .
O4 Zn1 2.0318(17) .
O6 Zn1 2.0414(18) .

loop_
_geom_torsion_atom_site_label_1
_geom_torsion_atom_site_label_2
_geom_torsion_atom_site_label_3
_geom_torsion_atom_site_label_4
_geom_torsion
_geom_torsion_site_symmetry_1
_geom_torsion_site_symmetry_2
_geom_torsion_site_symmetry_3
_geom_torsion_site_symmetry_4
N1 C1 C2 C3 -1.5(4) . . . .
C6 C1 C2 C3 176.7(3) . . . .
C1 C2 C3 C4 0.7(5) . . . .
C2 C3 C4 C5 0.7(5) . . . .
C3 C4 C5 N1 -1.4(5) . . . .
N1 C1 C6 N2 -0.3(3) . . . .
C2 C1 C6 N2 -178.6(3) . . . .
N1 C1 C6 C7 177.5(2) . . . .
C2 C1 C6 C7 -0.9(4) . . . .
N3 C8 C9 C10 -3.1(4) . . . .
C13 C8 C9 C10 176.5(3) . . . .
C8 C9 C10 C11 2.2(5) . . . .
C9 C10 C11 C12 0.3(5) . . . .
C10 C11 C12 N3 -2.1(5) . . . .
N3 C8 C13 N4 2.8(3) . . . .
C9 C8 C13 N4 -176.7(2) . . . .
N3 C8 C13 C14 -178.5(2) . . . .
C9 C8 C13 C14 2.0(4) . . . .
C4 C5 N1 C1 0.7(4) . . . .
C4 C5 N1 Zn1 178.5(2) . . . .
C2 C1 N1 C5 0.8(4) . . . .
C6 C1 N1 C5 -177.5(2) . . . .
C2 C1 N1 Zn1 -177.3(2) . . . .
C6 C1 N1 Zn1 4.4(3) . . . .
C1 C6 N2 O1 177.84(19) . . . .
C7 C6 N2 O1 0.2(4) . . . .
C1 C6 N2 Zn1 -4.4(3) . . . .
C7 C6 N2 Zn1 177.91(18) . . . .
C11 C12 N3 C8 1.3(4) . . . .
C11 C12 N3 Zn1 -174.3(2) . . . .
C9 C8 N3 C12 1.4(4) . . . .
C13 C8 N3 C12 -178.2(2) . . . .
C9 C8 N3 Zn1 177.4(2) . . . .
C13 C8 N3 Zn1 -2.1(3) . . . .
C8 C13 N4 O2 -179.47(18) . . . .
C14 C13 N4 O2 1.9(3) . . . .
C8 C13 N4 Zn1 -2.2(3) . . . .
C14 C13 N4 Zn1 179.18(17) . . . .
O3 C16 O4 Zn1 -18.1(4) . . . .
C15 C16 O4 Zn1 161.49(19) . . . .
O5 C18 O6 Zn1 7.9(4) . . . .
C17 C18 O6 Zn1 -172.30(17) . . . .
